data_2230332
loop_
_publ_author_name
'Sun, Ju-feng'
'Xing, Juan'
'Han, Jing-tian'

_publ_section_title
;
 1-Benzyl-3,5-bis(4-methylbenzylidene)-4-oxopiperidin-1-ium chloride
 acetic acid monosolvate
;
_journal_coeditor_code HB5860
_journal_issue 6
_journal_name_full 'Acta Crystallographica Section E'
_journal_page_first o1350
_journal_paper_doi 10.1107/S1600536811016138
_journal_volume 67
_journal_year 2011
_chemical_formula_iupac 'C28 H28 N O +, Cl -, C2 H4 O2'
_chemical_formula_moiety 'C28 H28 N O +, Cl -, C2 H4 O2'
_chemical_formula_sum 'C30 H32 Cl N O3'
_chemical_formula_weight 490.02
_chemical_name_systematic
;
1-Benzyl-3,5-bis(4-methylbenzylidene)-4-oxopiperidin-1-ium chloride acetic acid
monosolvate
;
_space_group_crystal_system triclinic
_space_group_IT_number 2
_space_group_name_Hall '-P 1'
_space_group_name_H-M_alt 'P -1'
_symmetry_space_group_name_Hall '-P 1'
_symmetry_space_group_name_H-M 'P -1'
_atom_sites_solution_hydrogens geom
_atom_sites_solution_primary direct
_atom_sites_solution_secondary difmap
_audit_creation_method
;
Olex2 1.1 (compiled 2011.01.21 svn.r1625, GUI svn.r3464)
;
_cell_angle_alpha 103.181(6)
_cell_angle_beta 98.087(6)
_cell_angle_gamma 92.407(6)
_cell_formula_units_Z 2
_cell_length_a 7.1488(5)
_cell_length_b 11.2799(7)
_cell_length_c 17.6271(11)
_cell_measurement_reflns_used 6467
_cell_measurement_temperature 288.15
_cell_measurement_theta_max 28.90
_cell_measurement_theta_min 3.29
_cell_volume 1366.15(16)
_computing_cell_refinement 'CrysAlis PRO (Oxford Diffraction, 2010)'
_computing_data_collection 'CrysAlis PRO (Oxford Diffraction, 2010)'
_computing_data_reduction 'CrysAlis PRO (Oxford Diffraction, 2010)'
_computing_molecular_graphics 'OLEX2 (Dolomanov <i>et al.</i>, 2009)'
_computing_publication_material 'OLEX2 (Dolomanov <i>et al.</i>, 2009)'
_computing_structure_refinement 'SHELXL97 (Sheldrick, 2008)'
_computing_structure_solution 'SHELXS97 (Sheldrick, 2008)'
_diffrn_ambient_temperature 288.15
_diffrn_detector_area_resol_mean 16.0355
_diffrn_measured_fraction_theta_full 0.997
_diffrn_measured_fraction_theta_max 0.997
_diffrn_measurement_device_type 'Oxford Diffraction Xcalibur Eos Gemini'
_diffrn_measurement_method \w
_diffrn_radiation_monochromator graphite
_diffrn_radiation_type 'Mo K\a'
_diffrn_radiation_wavelength 0.7107
_diffrn_reflns_av_R_equivalents 0.0286
_diffrn_reflns_limit_h_max 8
_diffrn_reflns_limit_h_min -8
_diffrn_reflns_limit_k_max 14
_diffrn_reflns_limit_k_min -14
_diffrn_reflns_limit_l_max 22
_diffrn_reflns_limit_l_min -22
_diffrn_reflns_number 16829
_diffrn_reflns_theta_full 26.37
_diffrn_reflns_theta_max 26.37
_diffrn_reflns_theta_min 3.29
_exptl_absorpt_coefficient_mu 0.170
_exptl_absorpt_correction_T_max 1.000
_exptl_absorpt_correction_T_min 0.804
_exptl_absorpt_correction_type multi-scan
_exptl_absorpt_process_details '(CrysAlis PRO; Oxford Diffraction, 2010)'
_exptl_crystal_colour Yellow
_exptl_crystal_density_diffrn 1.191
_exptl_crystal_density_method 'not measured'
_exptl_crystal_description Block
_exptl_crystal_F_000 520
_exptl_crystal_size_max 0.61
_exptl_crystal_size_mid 0.54
_exptl_crystal_size_min 0.52
_refine_diff_density_max 0.295
_refine_diff_density_min -0.287
_refine_ls_extinction_method none
_refine_ls_goodness_of_fit_ref 1.033
_refine_ls_hydrogen_treatment constr
_refine_ls_matrix_type full
_refine_ls_number_parameters 320
_refine_ls_number_reflns 5549
_refine_ls_number_restraints 39
_refine_ls_restrained_S_all 1.123
_refine_ls_R_factor_all 0.0773
_refine_ls_R_factor_gt 0.0536
_refine_ls_shift/su_max 0.000
_refine_ls_shift/su_mean 0.000
_refine_ls_structure_factor_coef Fsqd
_refine_ls_weighting_details 'calc w=1/[\s^2^(Fo^2^)+(0.0749P)^2^+0.3122P] where P=(Fo^2^+2Fc^2^)/3'
_refine_ls_weighting_scheme calc
_refine_ls_wR_factor_gt 0.1398
_refine_ls_wR_factor_ref 0.1575
_reflns_number_gt 3895
_reflns_number_total 5549
_reflns_threshold_expression I>2\s(I)
_cod_data_source_file hb5860.cif
_cod_data_source_block I
_cod_original_cell_volume 1366.16(16)
_cod_database_code 2230332
_cod_database_fobs_code 2230332

loop_
_space_group_symop_id
_space_group_symop_operation_xyz
1 'x, y, z'
2 '-x, -y, -z'

loop_
_atom_site_type_symbol
_atom_site_label
_atom_site_fract_x
_atom_site_fract_y
_atom_site_fract_z
_atom_site_U_iso_or_equiv
_atom_site_adp_type
_atom_site_calc_flag
_atom_site_refinement_flags
_atom_site_occupancy
_atom_site_symmetry_multiplicity
_atom_site_disorder_assembly
_atom_site_disorder_group
Cl Cl1 0.08804(8) 0.75303(7) 0.28289(4) 0.0748(3) Uani d . 1 1 . .
N N1 0.5035(2) 0.71709(14) 0.26944(10) 0.0393(4) Uani d . 1 1 . .
H H1 0.3839 0.7342 0.2781 0.047 Uiso calc R 1 1 . .
C C9 0.3879(3) 0.65470(19) 0.12495(12) 0.0419(5) Uani d . 1 1 . .
O O1 0.2783(2) 0.82076(15) 0.07466(10) 0.0620(5) Uani d . 1 1 . .
C C13 0.3747(3) 0.7863(2) 0.12748(13) 0.0449(5) Uani d . 1 1 . .
C C12 0.4888(3) 0.87647(18) 0.19513(12) 0.0416(5) Uani d . 1 1 . .
C C11 0.6027(3) 0.82996(18) 0.25930(12) 0.0426(5) Uani d . 1 1 . .
H H11A 0.7271 0.8123 0.2457 0.051 Uiso calc R 1 1 . .
H H11B 0.6192 0.8920 0.3084 0.051 Uiso calc R 1 1 . .
C C10 0.4892(3) 0.61825(18) 0.19628(12) 0.0437(5) Uani d . 1 1 . .
H H10A 0.4218 0.5462 0.2035 0.052 Uiso calc R 1 1 . .
H H10B 0.6156 0.5973 0.1871 0.052 Uiso calc R 1 1 . .
C C5 0.3050(3) 0.4412(2) 0.03506(12) 0.0469(5) Uani d . 1 1 . .
C C8 0.3123(3) 0.5739(2) 0.05816(13) 0.0468(5) Uani d . 1 1 . .
H H8 0.2536 0.6094 0.0193 0.056 Uiso calc R 1 1 . .
C C14 0.4858(3) 0.9947(2) 0.19560(13) 0.0498(5) Uani d . 1 1 . .
H H14 0.3996 1.0132 0.1561 0.060 Uiso calc R 1 1 . .
C C4 0.1820(3) 0.3827(2) -0.03376(13) 0.0538(6) Uani d . 1 1 . .
H H4 0.1132 0.4299 -0.0629 0.065 Uiso calc R 1 1 . .
C C22 0.5994(3) 0.6717(2) 0.33817(12) 0.0502(5) Uani d . 1 1 . .
H H22A 0.5301 0.5970 0.3402 0.060 Uiso calc R 1 1 . .
H H22B 0.7261 0.6518 0.3288 0.060 Uiso calc R 1 1 . .
C C23 0.6138(3) 0.7602(2) 0.41694(13) 0.0522(6) Uani d . 1 1 . .
C C6 0.4122(3) 0.3656(2) 0.07377(14) 0.0543(6) Uani d . 1 1 . .
H H6 0.5010 0.4004 0.1180 0.065 Uiso calc R 1 1 . .
C C15 0.5982(4) 1.0990(2) 0.24915(13) 0.0557(6) Uani d U 1 1 . .
C C2 0.2600(3) 0.1835(2) -0.01829(14) 0.0571(6) Uani d . 1 1 . .
C C28 0.7816(4) 0.8286(3) 0.45080(15) 0.0677(7) Uani d . 1 1 . .
H H28 0.8854 0.8218 0.4240 0.081 Uiso calc R 1 1 . .
C C3 0.1601(3) 0.2573(2) -0.05945(14) 0.0591(6) Uani d . 1 1 . .
H H3A 0.0767 0.2218 -0.1052 0.071 Uiso calc R 1 1 . .
C C7 0.3887(4) 0.2404(2) 0.04754(14) 0.0583(6) Uani d . 1 1 . .
H H7 0.4615 0.1927 0.0749 0.070 Uiso calc R 1 1 . .
C C24 0.4610(4) 0.7721(3) 0.45812(16) 0.0724(8) Uani d . 1 1 . .
H H24 0.3459 0.7279 0.4360 0.087 Uiso calc R 1 1 . .
C C20 0.7861(4) 1.0932(2) 0.28108(15) 0.0649(7) Uani d U 1 1 . .
H H20 0.8430 1.0198 0.2699 0.078 Uiso calc R 1 1 . .
C C19 0.8889(5) 1.1962(3) 0.32947(17) 0.0867(9) Uani d U 1 1 . .
H H19 1.0147 1.1917 0.3502 0.104 Uiso calc R 1 1 . .
C C1 0.2305(5) 0.0466(2) -0.04400(18) 0.0793(8) Uani d . 1 1 . .
H H1A 0.1202 0.0239 -0.0836 0.119 Uiso calc R 1 1 . .
H H1B 0.2132 0.0140 0.0005 0.119 Uiso calc R 1 1 . .
H H1C 0.3394 0.0145 -0.0653 0.119 Uiso calc R 1 1 . .
C C16 0.5197(5) 1.2108(2) 0.26610(17) 0.0773(8) Uani d U 1 1 . .
H H16 0.3962 1.2174 0.2434 0.093 Uiso calc R 1 1 . .
C C27 0.7962(5) 0.9078(3) 0.52492(17) 0.0869(10) Uani d . 1 1 . .
H H27 0.9094 0.9542 0.5472 0.104 Uiso calc R 1 1 . .
C C18 0.8059(6) 1.3060(3) 0.34730(18) 0.0944(10) Uani d U 1 1 . .
C C25 0.4813(6) 0.8509(4) 0.53299(19) 0.0936(11) Uani d . 1 1 . .
H H25 0.3800 0.8573 0.5611 0.112 Uiso calc R 1 1 . .
C C26 0.6465(7) 0.9179(3) 0.56492(18) 0.0940(11) Uani d . 1 1 . .
H H26 0.6576 0.9710 0.6144 0.113 Uiso calc R 1 1 . .
C C17 0.6200(6) 1.3104(3) 0.3151(2) 0.0997(11) Uani d U 1 1 . .
H H17 0.5620 1.3831 0.3273 0.120 Uiso calc R 1 1 . .
O O2 0.1938(3) 0.4138(2) 0.24132(14) 0.0879(6) Uani d . 1 1 . .
O O3 -0.0627(3) 0.4934(2) 0.19550(14) 0.0900(7) Uani d . 1 1 . .
H H3 -0.0103 0.5553 0.2265 0.135 Uiso calc R 1 1 . .
C C29 0.0411(4) 0.4005(3) 0.19967(18) 0.0713(8) Uani d . 1 1 . .
C C30 -0.0443(5) 0.2837(3) 0.1471(2) 0.0894(9) Uani d . 1 1 . .
H H30A -0.0568 0.2901 0.0932 0.134 Uiso calc R 1 1 . .
H H30B -0.1671 0.2656 0.1596 0.134 Uiso calc R 1 1 . .
H H30C 0.0355 0.2195 0.1541 0.134 Uiso calc R 1 1 . .
C C21 0.9236(8) 1.4166(4) 0.4024(3) 0.1380(15) Uani d U 1 1 . .
H H21A 1.0508 1.3954 0.4156 0.207 Uiso calc R 1 1 . .
H H21B 0.8685 1.4410 0.4496 0.207 Uiso calc R 1 1 . .
H H21C 0.9255 1.4828 0.3765 0.207 Uiso calc R 1 1 . .

loop_
_atom_site_aniso_label
_atom_site_aniso_U_11
_atom_site_aniso_U_22
_atom_site_aniso_U_33
_atom_site_aniso_U_12
_atom_site_aniso_U_13
_atom_site_aniso_U_23
Cl1 0.0409(4) 0.1028(6) 0.0838(5) 0.0246(3) 0.0192(3) 0.0190(4)
N1 0.0316(8) 0.0463(9) 0.0458(9) 0.0111(7) 0.0108(7) 0.0182(7)
C9 0.0290(10) 0.0530(12) 0.0471(12) 0.0065(8) 0.0079(8) 0.0170(9)
O1 0.0554(10) 0.0650(10) 0.0671(11) 0.0056(8) -0.0080(8) 0.0292(8)
C13 0.0328(10) 0.0563(12) 0.0514(12) 0.0071(9) 0.0078(9) 0.0233(10)
C12 0.0329(10) 0.0491(11) 0.0488(12) 0.0089(8) 0.0123(8) 0.0193(9)
C11 0.0359(11) 0.0452(11) 0.0491(12) 0.0067(8) 0.0065(9) 0.0155(9)
C10 0.0402(11) 0.0442(11) 0.0488(12) 0.0089(9) 0.0074(9) 0.0138(9)
C5 0.0365(11) 0.0590(13) 0.0461(12) 0.0046(9) 0.0107(9) 0.0114(10)
C8 0.0339(11) 0.0616(13) 0.0488(12) 0.0076(9) 0.0064(9) 0.0207(10)
C14 0.0503(13) 0.0547(13) 0.0508(12) 0.0127(10) 0.0088(10) 0.0232(10)
C4 0.0383(12) 0.0723(16) 0.0496(13) 0.0066(11) 0.0051(9) 0.0123(11)
C22 0.0541(13) 0.0519(12) 0.0509(13) 0.0162(10) 0.0073(10) 0.0235(10)
C23 0.0595(14) 0.0587(13) 0.0469(12) 0.0178(11) 0.0111(10) 0.0258(10)
C6 0.0517(14) 0.0603(14) 0.0477(12) 0.0081(11) 0.0014(10) 0.0093(10)
C15 0.0758(16) 0.0502(12) 0.0460(12) 0.0097(11) 0.0086(11) 0.0211(10)
C2 0.0551(14) 0.0621(14) 0.0543(14) -0.0026(11) 0.0239(11) 0.0060(11)
C28 0.0702(18) 0.0816(18) 0.0539(15) 0.0056(14) 0.0070(13) 0.0229(13)
C3 0.0421(13) 0.0734(16) 0.0532(13) -0.0062(11) 0.0077(10) -0.0008(12)
C7 0.0685(16) 0.0557(14) 0.0511(13) 0.0095(12) 0.0099(11) 0.0123(11)
C24 0.0694(18) 0.098(2) 0.0609(16) 0.0197(15) 0.0209(13) 0.0324(15)
C20 0.0783(17) 0.0536(13) 0.0644(15) -0.0023(12) 0.0025(13) 0.0235(11)
C19 0.107(2) 0.0785(17) 0.0695(17) -0.0101(15) -0.0170(15) 0.0289(14)
C1 0.095(2) 0.0636(17) 0.0759(18) -0.0121(15) 0.0294(16) 0.0030(14)
C16 0.114(2) 0.0523(14) 0.0656(16) 0.0224(14) 0.0013(15) 0.0184(12)
C27 0.113(3) 0.086(2) 0.0567(17) -0.0024(19) -0.0056(17) 0.0195(15)
C18 0.150(3) 0.0600(15) 0.0632(17) -0.0108(17) -0.0071(18) 0.0127(13)
C25 0.112(3) 0.125(3) 0.0609(18) 0.046(2) 0.0394(18) 0.0355(19)
C26 0.144(4) 0.092(2) 0.0497(17) 0.034(2) 0.017(2) 0.0177(15)
C17 0.149(3) 0.0584(16) 0.085(2) 0.0182(17) -0.004(2) 0.0138(14)
O2 0.0612(13) 0.1007(15) 0.1090(16) 0.0147(11) 0.0039(12) 0.0436(13)
O3 0.0621(13) 0.1004(16) 0.1116(18) 0.0188(12) -0.0014(11) 0.0401(14)
C29 0.0529(16) 0.095(2) 0.0828(19) 0.0131(15) 0.0192(14) 0.0479(17)
C30 0.085(2) 0.092(2) 0.096(2) -0.0020(18) 0.0156(18) 0.0338(19)
C21 0.181(3) 0.100(2) 0.105(2) -0.017(2) -0.024(2) 0.001(2)

loop_
_atom_type_symbol
_atom_type_description
_atom_type_scat_dispersion_real
_atom_type_scat_dispersion_imag
_atom_type_scat_source
C C 0.0033 0.0016 'International Tables Vol C Tables 4.2.6.8 and 6.1.1.4'
H H 0.0000 0.0000 'International Tables Vol C Tables 4.2.6.8 and 6.1.1.4'
O O 0.0106 0.0060 'International Tables Vol C Tables 4.2.6.8 and 6.1.1.4'
Cl Cl 0.1484 0.1585 'International Tables Vol C Tables 4.2.6.8 and 6.1.1.4'
N N 0.0061 0.0033 'International Tables Vol C Tables 4.2.6.8 and 6.1.1.4'

loop_
_geom_angle_atom_site_label_1
_geom_angle_atom_site_label_2
_geom_angle_atom_site_label_3
_geom_angle_site_symmetry_1
_geom_angle_site_symmetry_3
_geom_angle
_geom_angle_publ_flag
C11 N1 H1 . . 108.1 ?
C11 N1 C22 . . 113.02(16) ?
C10 N1 H1 . . 108.1 ?
C10 N1 C11 . . 110.26(16) ?
C10 N1 C22 . . 109.03(14) ?
C22 N1 H1 . . 108.1 ?
C13 C9 C10 . . 118.82(17) ?
C8 C9 C13 . . 117.84(18) ?
C8 C9 C10 . . 123.32(19) ?
C9 C13 C12 . . 117.95(17) ?
O1 C13 C9 . . 121.50(19) ?
O1 C13 C12 . . 120.50(19) ?
C13 C12 C11 . . 118.64(17) ?
C14 C12 C13 . . 118.29(19) ?
C14 C12 C11 . . 123.07(19) ?
N1 C11 C12 . . 109.89(16) ?
N1 C11 H11A . . 109.7 ?
N1 C11 H11B . . 109.7 ?
C12 C11 H11A . . 109.7 ?
C12 C11 H11B . . 109.7 ?
H11A C11 H11B . . 108.2 ?
N1 C10 C9 . . 112.41(15) ?
N1 C10 H10A . . 109.1 ?
N1 C10 H10B . . 109.1 ?
C9 C10 H10A . . 109.1 ?
C9 C10 H10B . . 109.1 ?
H10A C10 H10B . . 107.9 ?
C4 C5 C8 . . 117.3(2) ?
C6 C5 C8 . . 126.42(19) ?
C6 C5 C4 . . 116.3(2) ?
C9 C8 C5 . . 132.1(2) ?
C9 C8 H8 . . 113.9 ?
C5 C8 H8 . . 113.9 ?
C12 C14 H14 . . 115.4 ?
C12 C14 C15 . . 129.2(2) ?
C15 C14 H14 . . 115.4 ?
C5 C4 H4 . . 119.0 ?
C3 C4 C5 . . 121.9(2) ?
C3 C4 H4 . . 119.0 ?
N1 C22 H22A . . 108.6 ?
N1 C22 H22B . . 108.6 ?
H22A C22 H22B . . 107.5 ?
C23 C22 N1 . . 114.79(16) ?
C23 C22 H22A . . 108.6 ?
C23 C22 H22B . . 108.6 ?
C28 C23 C22 . . 120.3(2) ?
C28 C23 C24 . . 118.8(2) ?
C24 C23 C22 . . 120.9(2) ?
C5 C6 H6 . . 119.4 ?
C7 C6 C5 . . 121.1(2) ?
C7 C6 H6 . . 119.4 ?
C20 C15 C14 . . 122.6(2) ?
C16 C15 C14 . . 119.2(2) ?
C16 C15 C20 . . 118.1(2) ?
C3 C2 C7 . . 117.4(2) ?
C3 C2 C1 . . 121.4(2) ?
C7 C2 C1 . . 121.2(2) ?
C23 C28 H28 . . 119.9 ?
C23 C28 C27 . . 120.2(3) ?
C27 C28 H28 . . 119.9 ?
C4 C3 C2 . . 121.1(2) ?
C4 C3 H3A . . 119.4 ?
C2 C3 H3A . . 119.4 ?
C6 C7 C2 . . 122.0(2) ?
C6 C7 H7 . . 119.0 ?
C2 C7 H7 . . 119.0 ?
C23 C24 H24 . . 120.2 ?
C23 C24 C25 . . 119.6(3) ?
C25 C24 H24 . . 120.2 ?
C15 C20 H20 . . 119.9 ?
C19 C20 C15 . . 120.3(3) ?
C19 C20 H20 . . 119.9 ?
C20 C19 H19 . . 119.7 ?
C20 C19 C18 . . 120.6(3) ?
C18 C19 H19 . . 119.7 ?
C2 C1 H1A . . 109.5 ?
C2 C1 H1B . . 109.5 ?
C2 C1 H1C . . 109.5 ?
H1A C1 H1B . . 109.5 ?
H1A C1 H1C . . 109.5 ?
H1B C1 H1C . . 109.5 ?
C15 C16 H16 . . 119.4 ?
C17 C16 C15 . . 121.1(3) ?
C17 C16 H16 . . 119.4 ?
C28 C27 H27 . . 119.7 ?
C26 C27 C28 . . 120.5(3) ?
C26 C27 H27 . . 119.7 ?
C19 C18 C21 . . 118.7(4) ?
C17 C18 C19 . . 118.4(3) ?
C17 C18 C21 . . 122.8(3) ?
C24 C25 H25 . . 119.7 ?
C26 C25 C24 . . 120.7(3) ?
C26 C25 H25 . . 119.7 ?
C27 C26 H26 . . 119.9 ?
C25 C26 C27 . . 120.2(3) ?
C25 C26 H26 . . 119.9 ?
C16 C17 C18 . . 121.4(3) ?
C16 C17 H17 . . 119.3 ?
C18 C17 H17 . . 119.3 ?
C29 O3 H3 . . 109.5 ?
O2 C29 O3 . . 121.5(3) ?
O2 C29 C30 . . 124.9(3) ?
O3 C29 C30 . . 113.5(3) ?
C29 C30 H30A . . 109.5 ?
C29 C30 H30B . . 109.5 ?
C29 C30 H30C . . 109.5 ?
H30A C30 H30B . . 109.5 ?
H30A C30 H30C . . 109.5 ?
H30B C30 H30C . . 109.5 ?
C18 C21 H21A . . 109.5 ?
C18 C21 H21B . . 109.5 ?
C18 C21 H21C . . 109.5 ?
H21A C21 H21B . . 109.5 ?
H21A C21 H21C . . 109.5 ?
H21B C21 H21C . . 109.5 ?

loop_
_geom_bond_atom_site_label_1
_geom_bond_atom_site_label_2
_geom_bond_site_symmetry_2
_geom_bond_distance
_geom_bond_publ_flag
N1 H1 . 0.9100 ?
N1 C11 . 1.490(3) ?
N1 C10 . 1.488(3) ?
N1 C22 . 1.510(3) ?
C9 C13 . 1.482(3) ?
C9 C10 . 1.510(3) ?
C9 C8 . 1.341(3) ?
O1 C13 . 1.225(2) ?
C13 C12 . 1.492(3) ?
C12 C11 . 1.505(3) ?
C12 C14 . 1.333(3) ?
C11 H11A . 0.9700 ?
C11 H11B . 0.9700 ?
C10 H10A . 0.9700 ?
C10 H10B . 0.9700 ?
C5 C8 . 1.456(3) ?
C5 C4 . 1.402(3) ?
C5 C6 . 1.397(3) ?
C8 H8 . 0.9300 ?
C14 H14 . 0.9300 ?
C14 C15 . 1.457(3) ?
C4 H4 . 0.9300 ?
C4 C3 . 1.378(3) ?
C22 H22A . 0.9700 ?
C22 H22B . 0.9700 ?
C22 C23 . 1.501(3) ?
C23 C28 . 1.379(4) ?
C23 C24 . 1.388(3) ?
C6 H6 . 0.9300 ?
C6 C7 . 1.377(3) ?
C15 C20 . 1.392(4) ?
C15 C16 . 1.389(3) ?
C2 C3 . 1.382(4) ?
C2 C7 . 1.384(3) ?
C2 C1 . 1.504(4) ?
C28 H28 . 0.9300 ?
C28 C27 . 1.392(4) ?
C3 H3A . 0.9300 ?
C7 H7 . 0.9300 ?
C24 H24 . 0.9300 ?
C24 C25 . 1.398(4) ?
C20 H20 . 0.9300 ?
C20 C19 . 1.385(4) ?
C19 H19 . 0.9300 ?
C19 C18 . 1.386(5) ?
C1 H1A . 0.9600 ?
C1 H1B . 0.9600 ?
C1 H1C . 0.9600 ?
C16 H16 . 0.9300 ?
C16 C17 . 1.356(4) ?
C27 H27 . 0.9300 ?
C27 C26 . 1.357(5) ?
C18 C17 . 1.377(5) ?
C18 C21 . 1.528(5) ?
C25 H25 . 0.9300 ?
C25 C26 . 1.352(5) ?
C26 H26 . 0.9300 ?
C17 H17 . 0.9300 ?
O2 C29 . 1.210(3) ?
O3 H3 . 0.8200 ?
O3 C29 . 1.320(3) ?
C29 C30 . 1.478(4) ?
C30 H30A . 0.9600 ?
C30 H30B . 0.9600 ?
C30 H30C . 0.9600 ?
C21 H21A . 0.9600 ?
C21 H21B . 0.9600 ?
C21 H21C . 0.9600 ?

loop_
_geom_hbond_atom_site_label_D
_geom_hbond_atom_site_label_H
_geom_hbond_atom_site_label_A
_geom_hbond_site_symmetry_A
_geom_hbond_distance_DH
_geom_hbond_distance_HA
_geom_hbond_distance_DA
_geom_hbond_angle_DHA
N1 H1 Cl1 . 0.91 2.15 3.0490(17) 171
O3 H3 Cl1 . 0.82 2.26 3.053(2) 162
C11 H11A Cl1 1_655 0.97 2.72 3.602(2) 151
C25 H25 Cg3 2_645 0.93 2.85 3.582(4) 137
C30 H30C Cg3 1_545 0.97 2.96 3.675(4) 133

loop_
_geom_torsion_atom_site_label_1
_geom_torsion_atom_site_label_2
_geom_torsion_atom_site_label_3
_geom_torsion_atom_site_label_4
_geom_torsion_site_symmetry_1
_geom_torsion_site_symmetry_2
_geom_torsion_site_symmetry_3
_geom_torsion_site_symmetry_4
_geom_torsion
_geom_torsion_publ_flag
N1 C22 C23 C28 . . . . -100.9(2) ?
N1 C22 C23 C24 . . . . 81.1(3) ?
C9 C13 C12 C11 . . . . -3.3(3) ?
C9 C13 C12 C14 . . . . 176.39(18) ?
O1 C13 C12 C11 . . . . 179.07(19) ?
O1 C13 C12 C14 . . . . -1.3(3) ?
C13 C9 C10 N1 . . . . 20.4(3) ?
C13 C9 C8 C5 . . . . 178.0(2) ?
C13 C12 C11 N1 . . . . -32.5(2) ?
C13 C12 C14 C15 . . . . -172.7(2) ?
C12 C14 C15 C20 . . . . 35.2(4) ?
C12 C14 C15 C16 . . . . -148.4(3) ?
C11 N1 C10 C9 . . . . -57.5(2) ?
C11 N1 C22 C23 . . . . 60.2(2) ?
C11 C12 C14 C15 . . . . 7.0(4) ?
C10 N1 C11 C12 . . . . 63.3(2) ?
C10 N1 C22 C23 . . . . -176.78(19) ?
C10 C9 C13 O1 . . . . -172.6(2) ?
C10 C9 C13 C12 . . . . 9.8(3) ?
C10 C9 C8 C5 . . . . -0.4(4) ?
C5 C4 C3 C2 . . . . -0.3(4) ?
C5 C6 C7 C2 . . . . 0.6(4) ?
C8 C9 C13 O1 . . . . 9.0(3) ?
C8 C9 C13 C12 . . . . -168.70(18) ?
C8 C9 C10 N1 . . . . -161.29(19) ?
C8 C5 C4 C3 . . . . -178.0(2) ?
C8 C5 C6 C7 . . . . 178.0(2) ?
C14 C12 C11 N1 . . . . 147.8(2) ?
C14 C15 C20 C19 . . . . 177.7(2) ?
C14 C15 C16 C17 . . . . -179.5(3) ?
C4 C5 C8 C9 . . . . 167.5(2) ?
C4 C5 C6 C7 . . . . -3.6(3) ?
C22 N1 C11 C12 . . . . -174.39(16) ?
C22 N1 C10 C9 . . . . 177.83(17) ?
C22 C23 C28 C27 . . . . -178.0(2) ?
C22 C23 C24 C25 . . . . 177.0(2) ?
C23 C28 C27 C26 . . . . 0.6(4) ?
C23 C24 C25 C26 . . . . 1.6(5) ?
C6 C5 C8 C9 . . . . -14.1(4) ?
C6 C5 C4 C3 . . . . 3.5(3) ?
C15 C20 C19 C18 . . . . 0.5(5) ?
C15 C16 C17 C18 . . . . 2.9(5) ?
C28 C23 C24 C25 . . . . -1.1(4) ?
C28 C27 C26 C25 . . . . 0.0(5) ?
C3 C2 C7 C6 . . . . 2.7(4) ?
C7 C2 C3 C4 . . . . -2.8(3) ?
C24 C23 C28 C27 . . . . 0.0(4) ?
C24 C25 C26 C27 . . . . -1.1(5) ?
C20 C15 C16 C17 . . . . -2.9(4) ?
C20 C19 C18 C17 . . . . -0.6(5) ?
C20 C19 C18 C21 . . . . 178.7(3) ?
C19 C18 C17 C16 . . . . -1.0(5) ?
C1 C2 C3 C4 . . . . 177.3(2) ?
C1 C2 C7 C6 . . . . -177.4(2) ?
C16 C15 C20 C19 . . . . 1.2(4) ?
C21 C18 C17 C16 . . . . 179.6(4) ?
